data_9000650
loop_
_publ_author_name
'Miyake M'
'Minato I'
'Morikawa H'
'Iwai S I'

_publ_section_title
;
 Crystal structure and sulphate force constants of barite, celesite, and
 anglesite
;
_journal_name_full 'American Mineralogist'
_journal_page_first 506
_journal_page_last 510
_journal_volume 63
_journal_year 1978
_chemical_formula_sum 'Ba O4 S'
_chemical_name_mineral Barite
_space_group_IT_number 62
_symmetry_space_group_name_Hall '-P 2c 2ab'
_symmetry_space_group_name_H-M 'P b n m'
_cell_angle_alpha 90
_cell_angle_beta 90
_cell_angle_gamma 90
_cell_length_a 7.157
_cell_length_b 8.884
_cell_length_c 5.457
_cell_formula_units_Z 4
_cell_volume 346.971
_cod_original_formula_sum 'Ba S O4'
_cod_database_code 9000650

loop_
_symmetry_equiv_pos_as_xyz
x,y,z
x,y,1/2-z
-x,-y,1/2+z
1/2+x,1/2-y,1/2+z
1/2-x,1/2+y,1/2-z
1/2-x,1/2+y,z
1/2+x,1/2-y,-z
-x,-y,-z

loop_
_atom_site_aniso_label
_atom_site_aniso_U_11
_atom_site_aniso_U_22
_atom_site_aniso_U_33
_atom_site_aniso_U_12
_atom_site_aniso_U_13
_atom_site_aniso_U_23
Ba 0.01090 0.01080 0.01312 -0.00064 0.00000 0.00000
S 0.00960 0.01120 0.00935 -0.00032 0.00000 0.00000
O1 0.02335 0.01719 0.02565 0.00837 0.00000 0.00000
O2 0.01012 0.03519 0.02112 -0.00966 0.00000 0.00000
O3 0.01401 0.01919 0.01071 -0.00097 -0.00237 0.00025

loop_
_atom_site_label
_atom_site_fract_x
_atom_site_fract_y
_atom_site_fract_z
Ba 0.15850 0.18450 0.25000
S 0.19110 0.43750 0.75000
O1 0.10600 0.58780 0.75000
O2 0.04940 0.31770 0.75000
O3 0.31140 0.41990 0.97020

loop_
_cod_related_entry_id
_cod_related_entry_database
_cod_related_entry_code
1 AMCSD 0000662
2 AMCSD 0000663

loop_
_[local]_alternative_name_id
_[local]_alternative_name_type
_[local]_alternative_name_source
_[local]_alternative_name_source_id
_[local]_alternative_name_value
1 mineral AMCSD 0000662 "Barite"
2 mineral AMCSD 0000663 "Baryte"

_database_code_amcsd 0000662
